data_4329278
loop_
_publ_author_name
'George J. Sopasis'
'Angelos B. Canaj'
'Aggelos Philippidis'
'Milosz Siczek'
'Tadeusz Lis'
'James R. O'Brien'
'Manolis M. Antonakis'
'Spiros A. Pergantis'
'Constantinos J. Milios'

_publ_section_title
;
 Heptanuclear Heterometallic [Cu6Ln] Clusters: Trapping Lanthanides into
 Copper Cages with Artificial Amino Acids
;
_journal_name_full 'Inorganic Chemistry'
_journal_page_first 5911
_journal_page_last 5918
_journal_paper_doi 10.1021/ic300538q
_journal_volume 51
_journal_year 2012
_chemical_formula_moiety 'C30 H60 Cu6 N9 O30 Er , 1.5(C4 H10 O), 6.75(C H4 O), 0.1 (H2 O)'
_chemical_formula_sum 'C42.75 H102.2 Cu6 Er N9 O38.35'
_chemical_formula_weight 1904.64
_chemical_name_systematic
; 
 ? 
;
_space_group_IT_number 176
_symmetry_cell_setting hexagonal
_symmetry_space_group_name_Hall '-P 6c'
_symmetry_space_group_name_H-M 'P 63/m'
_atom_sites_solution_hydrogens geom
_atom_sites_solution_primary direct
_atom_sites_solution_secondary difmap
_audit_creation_method SHELXL-97
_cell_angle_alpha 90.00
_cell_angle_beta 90.00
_cell_angle_gamma 120.00
_cell_formula_units_Z 2
_cell_length_a 19.955(4)
_cell_length_b 19.955(4)
_cell_length_c 13.273(3)
_cell_measurement_reflns_used 23257
_cell_measurement_temperature 100(2)
_cell_measurement_theta_max 35.12
_cell_measurement_theta_min 3.07
_cell_volume 4577.2(17)
_computing_cell_refinement 'CrysAlis CCD, Oxford Diffraction Ltd.'
_computing_data_collection 'CrysAlis RED, Oxford Diffraction Ltd.'
_computing_data_reduction 'CrysAlis RED, Oxford Diffraction Ltd.'
_computing_structure_refinement 'SHELXL-97 (Sheldrick, 2008)'
_computing_structure_solution 'SHELXS-97 (Sheldrick, 2008)'
_diffrn_ambient_temperature 100(2)
_diffrn_measured_fraction_theta_full 0.998
_diffrn_measured_fraction_theta_max 0.998
_diffrn_measurement_device_type KM4CCD
_diffrn_measurement_method \w
_diffrn_radiation_monochromator graphite
_diffrn_radiation_source 'fine-focus sealed tube'
_diffrn_radiation_type MoK\a
_diffrn_radiation_wavelength 0.71073
_diffrn_reflns_av_R_equivalents 0.0663
_diffrn_reflns_av_sigmaI/netI 0.0543
_diffrn_reflns_limit_h_max 32
_diffrn_reflns_limit_h_min -30
_diffrn_reflns_limit_k_max 29
_diffrn_reflns_limit_k_min -32
_diffrn_reflns_limit_l_max 21
_diffrn_reflns_limit_l_min -18
_diffrn_reflns_number 65078
_diffrn_reflns_theta_full 26.50
_diffrn_reflns_theta_max 35.12
_diffrn_reflns_theta_min 3.07
_exptl_absorpt_coefficient_mu 2.349
_exptl_absorpt_correction_T_max 0.778
_exptl_absorpt_correction_T_min 0.508
_exptl_absorpt_correction_type analytical
_exptl_absorpt_process_details
;
CrysAlis RED, Oxford Diffraction Ltd.,
Version 1.171.32.5
Analytical numeric absorption correction using a 
multifaceted crystal model based on expressions
 derived by R.C. Clark & J.S. Reid.
(Clark, R. C. & Reid, J. S. (1995). Acta Cryst. A51, 887-897)
;
_exptl_crystal_colour blue
_exptl_crystal_density_diffrn 1.382
_exptl_crystal_description block
_exptl_crystal_F_000 1941
_exptl_crystal_size_max 0.37
_exptl_crystal_size_mid 0.15
_exptl_crystal_size_min 0.14
_refine_diff_density_max 3.190
_refine_diff_density_min -1.725
_refine_diff_density_rms 0.144
_refine_ls_extinction_method none
_refine_ls_goodness_of_fit_ref 1.114
_refine_ls_hydrogen_treatment constr
_refine_ls_matrix_type full
_refine_ls_number_parameters 197
_refine_ls_number_reflns 7005
_refine_ls_number_restraints 5
_refine_ls_restrained_S_all 1.115
_refine_ls_R_factor_all 0.0945
_refine_ls_R_factor_gt 0.0598
_refine_ls_shift/su_max 0.001
_refine_ls_shift/su_mean 0.000
_refine_ls_structure_factor_coef Fsqd
_refine_ls_weighting_details 'calc w=1/[\s^2^(Fo^2^)+(0.0519P)^2^+13.0065P] where P=(Fo^2^+2Fc^2^)/3'
_refine_ls_weighting_scheme calc
_refine_ls_wR_factor_gt 0.1369
_refine_ls_wR_factor_ref 0.1479
_reflns_number_gt 5003
_reflns_number_total 7005
_reflns_threshold_expression >2sigma(I)
_cod_data_source_file ic300538q_si_001_10.cif
_cod_data_source_block gis675a
_cod_original_formula_sum 'C42.75 H102.20 Cu6 Er N9 O38.35'
_cod_database_code 4329278

loop_
_symmetry_equiv_pos_as_xyz
'x, y, z'
'-y, x-y, z'
'-x+y, -x, z'
'-x, -y, z+1/2'
'y, -x+y, z+1/2'
'x-y, x, z+1/2'
'-x, -y, -z'
'y, -x+y, -z'
'x-y, x, -z'
'x, y, -z-1/2'
'-y, x-y, -z-1/2'
'-x+y, -x, -z-1/2'

loop_
_atom_site_label
_atom_site_type_symbol
_atom_site_fract_x
_atom_site_fract_y
_atom_site_fract_z
_atom_site_U_iso_or_equiv
_atom_site_adp_type
_atom_site_occupancy
_atom_site_symmetry_multiplicity
_atom_site_calc_flag
_atom_site_refinement_flags
_atom_site_disorder_assembly
_atom_site_disorder_group
Er Er 0.6667 0.3333 0.7500 0.01829(9) Uani 1 6 d S . .
Cu Cu 0.83190(3) 0.46971(3) 0.86716(3) 0.02623(11) Uani 1 1 d . . .
O1 O 0.7712(2) 0.4610(2) 0.7500 0.0234(7) Uani 1 2 d S . .
H1 H 0.7537 0.5001 0.7500 0.028 Uiso 1 2 calc SR . .
O11 O 0.76112(15) 0.35606(15) 0.87787(18) 0.0254(5) Uani 1 1 d . . .
O21 O 0.7398(2) 0.25065(18) 0.9636(3) 0.0502(9) Uani 1 1 d . . .
N11 N 0.8900(2) 0.4523(2) 0.9749(3) 0.0382(8) Uani 1 1 d . A .
H11A H 0.9354 0.4582 0.9488 0.046 Uiso 1 1 calc R . .
H11B H 0.9025 0.4887 1.0247 0.046 Uiso 1 1 calc R . .
C11 C 0.7767(3) 0.3209(3) 0.9479(3) 0.0392(10) Uani 1 1 d . A .
C21 C 0.8435(3) 0.3727(3) 1.0194(4) 0.0629(17) Uani 1 1 d . . .
C31 C 0.8857(8) 0.3382(9) 1.0584(10) 0.054(3) Uani 0.50 1 d P A 1
H31A H 0.9267 0.3749 1.1033 0.082 Uiso 0.50 1 calc PR A 1
H31B H 0.9088 0.3246 1.0026 0.082 Uiso 0.50 1 calc PR A 1
H31C H 0.8506 0.2913 1.0962 0.082 Uiso 0.50 1 calc PR A 1
C311 C 0.9082(9) 0.3405(9) 1.0094(11) 0.062(4) Uani 0.50 1 d P A 2
H31D H 0.9537 0.3728 1.0512 0.093 Uiso 0.50 1 calc PR A 2
H31E H 0.9242 0.3437 0.9389 0.093 Uiso 0.50 1 calc PR A 2
H31F H 0.8839 0.2867 1.0323 0.093 Uiso 0.50 1 calc PR A 2
C41 C 0.7974(8) 0.3875(9) 1.1191(10) 0.047(3) Uani 0.50 1 d P A 3
H41A H 0.7612 0.3377 1.1500 0.070 Uiso 0.50 1 calc PR A 3
H41B H 0.7689 0.4125 1.0949 0.070 Uiso 0.50 1 calc PR A 3
H41C H 0.8358 0.4208 1.1691 0.070 Uiso 0.50 1 calc PR A 3
C411 C 0.8195(11) 0.3673(10) 1.1141(11) 0.066(4) Uani 0.50 1 d P A 4
H41D H 0.7898 0.3127 1.1337 0.099 Uiso 0.50 1 calc PR A 4
H41E H 0.7867 0.3907 1.1197 0.099 Uiso 0.50 1 calc PR A 4
H41F H 0.8644 0.3945 1.1587 0.099 Uiso 0.50 1 calc PR A 4
O12 O 0.91445(16) 0.57475(16) 0.8349(2) 0.0363(6) Uani 1 1 d . . .
C12 C 0.9362(3) 0.6065(3) 0.7500 0.0357(13) Uani 1 2 d S . .
C22 C 0.9963(4) 0.6919(4) 0.7500 0.0523(18) Uani 1 2 d S . .
H22A H 0.9897 0.7161 0.8010 0.078 Uiso 1 1 d R . .
H22C H 1.0481 0.6996 0.7500 0.078 Uiso 1 2 d SR . .
O13 O 0.9102(2) 0.4171(2) 0.7500 0.0305(8) Uani 1 2 d S . .
N13 N 0.9812(3) 0.4535(3) 0.7500 0.0428(13) Uani 1 2 d S . .
O23 O 1.0101(6) 0.4588(6) 0.8473(7) 0.046(2) Uani 0.50 1 d P . .
O33 O 1.0254(6) 0.4867(7) 0.8111(8) 0.055(3) Uani 0.50 1 d P . .
O1M O 0.7420(4) 0.5774(4) 0.7796(6) 0.058(3) Uani 0.50 1 d P B -5
H1M H 0.6925 0.5503 0.7616 0.088 Uiso 0.50 1 d PR B -5
C1M C 0.7774(9) 0.6471(9) 0.7247(13) 0.088(5) Uiso 0.50 1 d P B -5
H1M1 H 0.7390 0.6625 0.7091 0.132 Uiso 0.50 1 calc PR B -5
H1M2 H 0.7987 0.6396 0.6618 0.132 Uiso 0.50 1 calc PR B -5
H1M3 H 0.8193 0.6876 0.7648 0.132 Uiso 0.50 1 calc PR B -5
O1E O 0.7520(9) 0.1080(14) 0.2500 0.148(10) Uani 0.50 2 d SPD . 2
C1E C 0.7434(11) 0.1245(11) 0.1606(6) 0.096(5) Uiso 0.50 1 d PD . 2
H1E1 H 0.7449 0.1748 0.1567 0.115 Uiso 0.50 1 calc PR . 2
H1E2 H 0.6948 0.0835 0.1300 0.115 Uiso 0.50 1 calc PR . 2
C2E C 0.8110(17) 0.128(2) 0.115(3) 0.192(14) Uiso 0.50 1 d PD . 2
H2E1 H 0.8057 0.1263 0.0415 0.288 Uiso 0.50 1 calc PR . 2
H2E2 H 0.8158 0.0840 0.1378 0.288 Uiso 0.50 1 calc PR . 2
H2E3 H 0.8572 0.1764 0.1347 0.288 Uiso 0.50 1 calc PR . 2
O1S O 0.7551(17) 0.0892(17) 1.064(2) 0.245(12) Uiso 0.50 1 d PD C 3
H1S H 0.7407 0.1222 1.0626 0.367 Uiso 0.50 1 calc PR C 3
C1S C 0.816(2) 0.110(3) 0.991(3) 0.29(2) Uiso 0.50 1 d PD C 3
H1S1 H 0.7941 0.0987 0.9229 0.430 Uiso 0.50 1 calc PR C 3
H1S2 H 0.8414 0.0791 1.0034 0.430 Uiso 0.50 1 calc PR C 3
H1S3 H 0.8543 0.1648 0.9969 0.430 Uiso 0.50 1 calc PR C 3
O2S O 0.931(3) 0.093(3) 0.2500 0.17(2) Uiso 0.25 2 d SPD . .
H2S H 0.9686 0.0862 0.2500 0.248 Uiso 0.25 2 calc SPR . .
C3S C 0.863(3) 0.023(4) 0.2500 0.14(2) Uiso 0.25 2 d SPD . .
H3S1 H 0.8598 -0.0077 0.3103 0.206 Uiso 0.25 1 d PR . .
H3S2 H 0.8202 0.0336 0.2500 0.206 Uiso 0.25 2 d SPR . .
O1W O 1.0000 0.0000 0.5000 0.07(3) Uiso 0.10 6 d SP . .

loop_
_atom_site_aniso_label
_atom_site_aniso_U_11
_atom_site_aniso_U_22
_atom_site_aniso_U_33
_atom_site_aniso_U_23
_atom_site_aniso_U_13
_atom_site_aniso_U_12
Er 0.02066(11) 0.02066(11) 0.01353(14) 0.000 0.000 0.01033(6)
Cu 0.0222(2) 0.0273(2) 0.0244(2) -0.00569(16) -0.00449(15) 0.00874(17)
O1 0.0245(16) 0.0231(16) 0.0232(16) 0.000 0.000 0.0123(14)
O11 0.0271(12) 0.0276(12) 0.0204(11) -0.0004(9) -0.0043(9) 0.0129(10)
O21 0.061(2) 0.0330(15) 0.0453(19) 0.0046(14) -0.0302(16) 0.0152(15)
N11 0.0339(17) 0.0389(18) 0.0329(17) -0.0094(15) -0.0154(14) 0.0116(15)
C11 0.041(2) 0.037(2) 0.032(2) 0.0008(17) -0.0180(18) 0.0143(18)
C21 0.063(3) 0.044(3) 0.054(3) 0.002(2) -0.042(3) 0.006(2)
C31 0.047(7) 0.067(7) 0.048(7) 0.013(7) -0.021(6) 0.027(6)
C311 0.053(8) 0.060(8) 0.066(9) 0.004(8) -0.030(7) 0.024(7)
C41 0.040(6) 0.058(8) 0.023(4) -0.009(5) -0.011(4) 0.010(5)
C411 0.086(12) 0.071(10) 0.029(5) -0.015(6) -0.020(7) 0.031(8)
O12 0.0284(13) 0.0284(13) 0.0439(17) -0.0068(12) -0.0039(12) 0.0081(11)
C12 0.024(2) 0.023(2) 0.056(4) 0.000 0.000 0.009(2)
C22 0.041(4) 0.029(3) 0.075(5) 0.000 0.000 0.008(3)
O13 0.0169(15) 0.034(2) 0.0302(19) 0.000 0.000 0.0051(14)
N13 0.030(3) 0.033(3) 0.065(4) 0.000 0.000 0.016(2)
O23 0.033(4) 0.061(6) 0.037(5) -0.011(4) -0.015(3) 0.018(4)
O33 0.033(4) 0.069(7) 0.056(6) -0.018(5) -0.016(4) 0.019(5)
O1M 0.056(4) 0.044(3) 0.089(9) -0.016(4) -0.017(4) 0.036(3)
O1E 0.050(9) 0.22(3) 0.099(14) 0.000 0.000 0.009(12)

loop_
_atom_type_symbol
_atom_type_description
_atom_type_scat_dispersion_real
_atom_type_scat_dispersion_imag
_atom_type_scat_source
C C 0.0033 0.0016 'International Tables Vol C Tables 4.2.6.8 and 6.1.1.4'
H H 0.0000 0.0000 'International Tables Vol C Tables 4.2.6.8 and 6.1.1.4'
N N 0.0061 0.0033 'International Tables Vol C Tables 4.2.6.8 and 6.1.1.4'
O O 0.0106 0.0060 'International Tables Vol C Tables 4.2.6.8 and 6.1.1.4'
Cu Cu 0.3201 1.2651 'International Tables Vol C Tables 4.2.6.8 and 6.1.1.4'
Er Er -0.2586 4.9576 'International Tables Vol C Tables 4.2.6.8 and 6.1.1.4'

loop_
_geom_angle_atom_site_label_1
_geom_angle_atom_site_label_2
_geom_angle_atom_site_label_3
_geom_angle
_geom_angle_site_symmetry_1
_geom_angle_site_symmetry_3
O1 Er O1 120.001(1) 3_665 .
O1 Er O1 119.998(1) 3_665 2_655
O1 Er O1 120.0 . 2_655
O1 Er O11 66.96(8) 3_665 12_667
O1 Er O11 135.00(6) . 12_667
O1 Er O11 71.59(8) 2_655 12_667
O1 Er O11 66.96(8) 3_665 3_665
O1 Er O11 135.00(6) . 3_665
O1 Er O11 71.59(8) 2_655 3_665
O11 Er O11 89.78(13) 12_667 3_665
O1 Er O11 71.59(8) 3_665 .
O1 Er O11 66.96(8) . .
O1 Er O11 135.01(6) 2_655 .
O11 Er O11 138.51(5) 12_667 .
O11 Er O11 75.70(10) 3_665 .
O1 Er O11 71.59(8) 3_665 10_557
O1 Er O11 66.96(8) . 10_557
O1 Er O11 135.00(6) 2_655 10_557
O11 Er O11 75.69(10) 12_667 10_557
O11 Er O11 138.50(5) 3_665 10_557
O11 Er O11 89.77(13) . 10_557
O1 Er O11 135.00(6) 3_665 2_655
O1 Er O11 71.59(9) . 2_655
O1 Er O11 66.96(8) 2_655 2_655
O11 Er O11 138.51(5) 12_667 2_655
O11 Er O11 75.70(10) 3_665 2_655
O11 Er O11 75.70(10) . 2_655
O11 Er O11 138.51(5) 10_557 2_655
O1 Er O11 135.00(6) 3_665 11_657
O1 Er O11 71.59(8) . 11_657
O1 Er O11 66.96(8) 2_655 11_657
O11 Er O11 75.70(10) 12_667 11_657
O11 Er O11 138.51(5) 3_665 11_657
O11 Er O11 138.51(5) . 11_657
O11 Er O11 75.70(10) 10_557 11_657
O11 Er O11 89.77(13) 2_655 11_657
O1 Er Cu 32.72(5) 3_665 12_667
O1 Er Cu 132.41(7) . 12_667
O1 Er Cu 99.61(8) 2_655 12_667
O11 Er Cu 34.63(6) 12_667 12_667
O11 Er Cu 79.53(6) 3_665 12_667
O11 Er Cu 103.93(6) . 12_667
O11 Er Cu 66.40(6) 10_557 12_667
O11 Er Cu 154.51(6) 2_655 12_667
O11 Er Cu 105.17(6) 11_657 12_667
O1 Er Cu 32.72(5) 3_665 3_665
O1 Er Cu 132.41(7) . 3_665
O1 Er Cu 99.61(8) 2_655 3_665
O11 Er Cu 79.53(6) 12_667 3_665
O11 Er Cu 34.63(6) 3_665 3_665
O11 Er Cu 66.40(6) . 3_665
O11 Er Cu 103.93(6) 10_557 3_665
O11 Er Cu 105.17(6) 2_655 3_665
O11 Er Cu 154.51(6) 11_657 3_665
Cu Er Cu 54.03(2) 12_667 3_665
O1 Er Cu 99.61(8) 3_665 10_557
O1 Er Cu 32.72(5) . 10_557
O1 Er Cu 132.41(7) 2_655 10_557
O11 Er Cu 105.17(6) 12_667 10_557
O11 Er Cu 154.51(6) 3_665 10_557
O11 Er Cu 79.52(6) . 10_557
O11 Er Cu 34.63(6) 10_557 10_557
O11 Er Cu 103.93(6) 2_655 10_557
O11 Er Cu 66.40(6) 11_657 10_557
Cu Er Cu 100.985(13) 12_667 10_557
Cu Er Cu 127.094(5) 3_665 10_557
O1 Cu O12 94.28(14) . .
O1 Cu N11 164.97(15) . .
O12 Cu N11 95.31(14) . .
O1 Cu O11 84.20(13) . .
O12 Cu O11 166.80(12) . .
N11 Cu O11 83.82(13) . .
O1 Cu O21 89.63(13) . 2_655
O12 Cu O21 103.56(13) . 2_655
N11 Cu O21 99.32(15) . 2_655
O11 Cu O21 89.56(12) . 2_655
O1 Cu Er 41.32(10) . .
O12 Cu Er 135.38(10) . .
N11 Cu Er 127.21(11) . .
O11 Cu Er 43.41(7) . .
O21 Cu Er 84.22(8) 2_655 .
Cu O1 Cu 107.78(17) . 10_557
Cu O1 Er 105.96(12) . .
Cu O1 Er 105.96(12) 10_557 .
Cu O1 H1 112.2 . .
Cu O1 H1 112.2 10_557 .
Er O1 H1 112.2 . .
C11 O11 Cu 116.4(2) . .
C11 O11 Er 141.6(3) . .
Cu O11 Er 101.97(10) . .
C11 O21 Cu 122.6(3) . 3_665
C21 N11 Cu 111.3(3) . .
C21 N11 H11A 109.4 . .
Cu N11 H11A 109.4 . .
C21 N11 H11B 109.4 . .
Cu N11 H11B 109.4 . .
H11A N11 H11B 108.0 . .
O21 C11 O11 124.8(4) . .
O21 C11 C21 118.9(4) . .
O11 C11 C21 116.2(4) . .
C411 C21 C31 83.9(10) . .
C411 C21 N11 117.6(9) . .
C31 C21 N11 116.8(7) . .
C411 C21 C11 111.9(9) . .
C31 C21 C11 115.0(8) . .
N11 C21 C11 109.7(4) . .
C411 C21 C311 110.7(10) . .
N11 C21 C311 100.5(7) . .
C11 C21 C311 105.2(7) . .
C31 C21 C41 107.5(8) . .
N11 C21 C41 102.8(7) . .
C11 C21 C41 103.4(6) . .
C311 C21 C41 133.9(7) . .
C21 C31 H31A 109.5 . .
C21 C31 H31B 109.5 . .
C21 C31 H31C 109.5 . .
C21 C311 H31D 109.5 . .
C21 C311 H31E 109.5 . .
H31D C311 H31E 109.5 . .
C21 C311 H31F 109.5 . .
H31D C311 H31F 109.5 . .
H31E C311 H31F 109.5 . .
C21 C41 H41A 109.5 . .
C21 C41 H41B 109.5 . .
C21 C41 H41C 109.5 . .
C21 C411 H41D 109.5 . .
C21 C411 H41E 109.5 . .
C21 C411 H41F 109.5 . .
C12 O12 Cu 128.9(3) . .
O12 C12 O12 127.1(5) 10_557 .
O12 C12 C22 116.4(3) 10_557 .
O12 C12 C22 116.5(3) . .
C12 C22 H22A 111.5 . .
C12 C22 H22C 111.3 . .
H22A C22 H22C 110.8 . .
O33 N13 O33 91.2(12) 10_557 .
O33 N13 O13 132.4(6) 10_557 .
O33 N13 O13 132.4(6) . .
O33 N13 O23 116.5(8) 10_557 .
O13 N13 O23 110.8(5) . .
O33 N13 O23 116.5(8) . 10_557
O13 N13 O23 110.8(5) . 10_557
O23 N13 O23 135.3(10) . 10_557
O33 O23 N13 53.8(13) . .
O23 O33 N13 97.2(17) . .
O23 O33 O33 134.8(17) . 10_557
C1M O1M H1M 108.6 . .
C1E O1E C1E 139(3) 10_556 .
O1E C1E C2E 99(2) . .
O1E C1E H1E1 111.9 . .
C2E C1E H1E1 111.9 . .
O1E C1E H1E2 111.9 . .
C2E C1E H1E2 111.9 . .
H1E1 C1E H1E2 109.6 . .
C1E C2E H2E1 109.5 . .
C1E C2E H2E2 109.5 . .
H2E1 C2E H2E2 109.5 . .
C1E C2E H2E3 109.5 . .
H2E1 C2E H2E3 109.5 . .
H2E2 C2E H2E3 109.5 . .
C1S O1S H1S 109.5 . .
O1S C1S H1S1 109.5 . .
O1S C1S H1S2 109.5 . .
H1S1 C1S H1S2 109.5 . .
O1S C1S H1S3 109.5 . .
H1S1 C1S H1S3 109.5 . .
H1S2 C1S H1S3 109.5 . .
C3S O2S H2S 109.5 . .
O2S C3S H3S1 110.6 . .
O2S C3S H3S2 106.7 . .
H3S1 C3S H3S2 110.3 . .

loop_
_geom_bond_atom_site_label_1
_geom_bond_atom_site_label_2
_geom_bond_distance
_geom_bond_site_symmetry_2
Er O1 2.351(4) 3_665
Er O1 2.351(4) .
Er O1 2.351(4) 2_655
Er O11 2.405(2) 12_667
Er O11 2.405(2) 3_665
Er O11 2.405(2) .
Er O11 2.405(2) 10_557
Er O11 2.405(2) 2_655
Er O11 2.405(2) 11_657
Er Cu 3.4238(7) 12_667
Er Cu 3.4238(7) 3_665
Er Cu 3.4238(7) 10_557
Cu O1 1.925(2) .
Cu O12 1.959(3) .
Cu N11 1.979(4) .
Cu O11 1.989(3) .
Cu O21 2.268(3) 2_655
O1 Cu 1.925(2) 10_557
O1 H1 1.0000 .
O11 C11 1.293(5) .
O21 C11 1.232(5) .
O21 Cu 2.268(3) 3_665
N11 C21 1.504(7) .
N11 H11A 0.9200 .
N11 H11B 0.9200 .
C11 C21 1.539(6) .
C21 C411 1.330(17) .
C21 C31 1.424(14) .
C21 C311 1.710(17) .
C21 C41 1.719(15) .
C31 H31A 0.9800 .
C31 H31B 0.9800 .
C31 H31C 0.9800 .
C311 H31D 0.9800 .
C311 H31E 0.9800 .
C311 H31F 0.9800 .
C41 H41A 0.9800 .
C41 H41B 0.9800 .
C41 H41C 0.9800 .
C411 H41D 0.9800 .
C411 H41E 0.9800 .
C411 H41F 0.9800 .
O12 C12 1.259(4) .
C12 O12 1.259(4) 10_557
C12 C22 1.516(8) .
C22 H22A 0.8800 .
C22 H22C 0.9646 .
O13 N13 1.228(6) .
N13 O33 1.135(11) 10_557
N13 O33 1.135(11) .
N13 O23 1.396(9) .
N13 O23 1.396(9) 10_557
O23 O33 0.681(11) .
O33 O33 1.62(2) 10_557
O1M C1M 1.408(16) .
O1M H1M 0.8892 .
C1M H1M1 0.9800 .
C1M H1M2 0.9800 .
C1M H1M3 0.9800 .
O1E C1E 1.266(12) 10_556
O1E C1E 1.266(12) .
C1E C2E 1.447(18) .
C1E H1E1 0.9900 .
C1E H1E2 0.9900 .
C2E H2E1 0.9800 .
C2E H2E2 0.9800 .
C2E H2E3 0.9800 .
O1S C1S 1.447(19) .
O1S H1S 0.8400 .
C1S H1S1 0.9800 .
C1S H1S2 0.9800 .
C1S H1S3 0.9800 .
O2S C3S 1.39(2) .
O2S H2S 0.8400 .
C3S H3S1 0.9876 .
C3S H3S2 0.9736 .
